data_7132502
loop_
_publ_author_name
'Wang, Hui-Hui'
'Zhu, Yang-Yun'
'Chen, Chuan-Li'
'Huang, Xiao-Bo'
'Liu, Miao-Chang'
'Zhou, Yun-Bing'
'Wu, Hua-Yue'

_publ_section_title
;
 Transition-metal-free four-component reaction of nitriles and
 disulfides/diselenides.
;
_journal_issue 7
_journal_name_full 'Chemical communications (Cambridge, England)'
_journal_page_first 862
_journal_page_last 865
_journal_paper_doi 10.1039/d3cc05416k
_journal_volume 60
_journal_year 2024
_chemical_formula_sum 'C12 H13 N3 Se'
_chemical_formula_weight 278.21
_space_group_crystal_system triclinic
_space_group_IT_number 2
_space_group_name_Hall '-P 1'
_space_group_name_H-M_alt 'P -1'
_atom_sites_solution_hydrogens mixed
_audit_creation_method SHELXL-2013
_audit_update_record
;
2023-10-12 deposited with the CCDC.	2023-12-17 downloaded from the CCDC.
;
_cell_angle_alpha 102.228(7)
_cell_angle_beta 113.956(7)
_cell_angle_gamma 91.965(7)
_cell_formula_units_Z 4
_cell_length_a 10.093(3)
_cell_length_b 11.029(2)
_cell_length_c 12.285(3)
_cell_measurement_reflns_used 9902
_cell_measurement_temperature 293(2)
_cell_measurement_theta_max 54.504
_cell_measurement_theta_min 4.445
_cell_volume 1210.2(5)
_computing_cell_refinement 'Bruker SAINT'
_computing_data_collection 'Bruker APEX2'
_computing_data_reduction 'Bruker SAINT'
_computing_molecular_graphics 'Bruker SHELXTL'
_computing_publication_material 'Bruker SHELXTL'
_computing_structure_refinement 'SHELXL-2013 (Sheldrick, 2013)'
_computing_structure_solution 'SHELXS-97 (Sheldrick 2008)'
_diffrn_ambient_temperature 293(2)
_diffrn_measured_fraction_theta_full 0.995
_diffrn_measured_fraction_theta_max 0.995
_diffrn_measurement_device_type 'Bruker APEX-II CCD'
_diffrn_measurement_method '\f and \w scans'
_diffrn_radiation_type MoK\a
_diffrn_radiation_wavelength 0.71073
_diffrn_reflns_av_R_equivalents 0.0350
_diffrn_reflns_av_unetI/netI 0.0233
_diffrn_reflns_Laue_measured_fraction_full 0.995
_diffrn_reflns_Laue_measured_fraction_max 0.995
_diffrn_reflns_limit_h_max 12
_diffrn_reflns_limit_h_min -12
_diffrn_reflns_limit_k_max 13
_diffrn_reflns_limit_k_min -13
_diffrn_reflns_limit_l_max 15
_diffrn_reflns_limit_l_min -15
_diffrn_reflns_number 27602
_diffrn_reflns_point_group_measured_fraction_full 0.995
_diffrn_reflns_point_group_measured_fraction_max 0.995
_diffrn_reflns_theta_full 25.242
_diffrn_reflns_theta_max 25.998
_diffrn_reflns_theta_min 2.731
_exptl_absorpt_coefficient_mu 3.079
_exptl_absorpt_correction_T_max 0.7456
_exptl_absorpt_correction_T_min 0.5217
_exptl_absorpt_correction_type multi-scan
_exptl_absorpt_process_details sadabs
_exptl_crystal_colour yellow
_exptl_crystal_density_diffrn 1.527
_exptl_crystal_description prismatic
_exptl_crystal_F_000 560
_exptl_crystal_size_max 0.160
_exptl_crystal_size_mid 0.100
_exptl_crystal_size_min 0.060
_refine_diff_density_max 0.287
_refine_diff_density_min -0.313
_refine_diff_density_rms 0.039
_refine_ls_extinction_method none
_refine_ls_goodness_of_fit_ref 1.013
_refine_ls_hydrogen_treatment mixed
_refine_ls_matrix_type full
_refine_ls_number_parameters 309
_refine_ls_number_reflns 4740
_refine_ls_number_restraints 0
_refine_ls_restrained_S_all 1.013
_refine_ls_R_factor_all 0.0396
_refine_ls_R_factor_gt 0.0267
_refine_ls_shift/su_max 0.028
_refine_ls_shift/su_mean 0.001
_refine_ls_structure_factor_coef Fsqd
_refine_ls_weighting_details 'w=1/[\s^2^(Fo^2^)+(0.0293P)^2^+0.4420P] where P=(Fo^2^+2Fc^2^)/3'
_refine_ls_weighting_scheme calc
_refine_ls_wR_factor_gt 0.0626
_refine_ls_wR_factor_ref 0.0693
_reflns_Friedel_coverage 0.000
_reflns_number_gt 3735
_reflns_number_total 4740
_reflns_threshold_expression 'I > 2\s(I)'
_cod_data_source_file d3cc05416k2.cif
_cod_data_source_block mo_dd22001_0m
_cod_depositor_comments 'Adding full bibliography for 7132502.cif.'
_cod_original_cell_volume 1210.3(5)
_cod_database_code 7132502
_shelx_space_group_comment
; 
The symmetry employed for this shelxl refinement is uniquely defined 
by the following loop, which should always be used as a source of 
symmetry information in preference to the above space-group names. 
They are only intended as comments. 
;
_shelx_estimated_absorpt_t_min 0.639
_shelx_estimated_absorpt_t_max 0.837
_shelxl_version_number 2013-4

loop_
_space_group_symop_operation_xyz
'x, y, z'
'-x, -y, -z'

loop_
_atom_site_label
_atom_site_type_symbol
_atom_site_fract_x
_atom_site_fract_y
_atom_site_fract_z
_atom_site_U_iso_or_equiv
_atom_site_adp_type
_atom_site_occupancy
_atom_site_site_symmetry_order
_atom_site_calc_flag
_atom_site_refinement_flags_posn
_atom_site_refinement_flags_adp
_atom_site_refinement_flags_occupancy
_atom_site_disorder_assembly
_atom_site_disorder_group
Se1 Se 0.71422(3) 0.48545(2) 0.81786(2) 0.06063(9) Uani 1 1 d . . . . .
Se2 Se 0.30676(3) 0.99373(2) 0.22239(2) 0.06166(10) Uani 1 1 d . . . . .
N1 N 0.6491(2) 0.6568(2) 0.6307(2) 0.0553(5) Uani 1 1 d . . . . .
N2 N 0.40002(19) 0.63056(16) 0.55455(16) 0.0473(4) Uani 1 1 d . . . . .
N3 N 0.2712(2) 0.50392(18) 0.62496(18) 0.0537(5) Uani 1 1 d . . . . .
N4 N 0.3759(2) 0.8088(2) 0.3939(2) 0.0581(5) Uani 1 1 d . . . . .
N5 N 0.62525(19) 0.83673(16) 0.46963(16) 0.0471(4) Uani 1 1 d . . . . .
N6 N 0.7516(2) 0.97137(17) 0.40400(18) 0.0539(5) Uani 1 1 d . . . . .
C1 C 0.5281(2) 0.60394(18) 0.63138(19) 0.0445(5) Uani 1 1 d . . . . .
C2 C 0.5318(2) 0.52586(19) 0.71041(19) 0.0460(5) Uani 1 1 d . . . . .
C3 C 0.3995(3) 0.4784(2) 0.7039(2) 0.0499(5) Uani 1 1 d . . . . .
C4 C 0.3874(3) 0.3973(2) 0.7847(3) 0.0683(7) Uani 1 1 d . . . . .
H4A H 0.2862 0.3749 0.7652 0.102 Uiso 1 1 calc R U . . .
H4B H 0.4376 0.4425 0.8693 0.102 Uiso 1 1 calc R U . . .
H4C H 0.4309 0.3228 0.7711 0.102 Uiso 1 1 calc R U . . .
C5 C 0.2787(2) 0.5785(2) 0.5543(2) 0.0506(5) Uani 1 1 d . . . . .
C6 C 0.1375(3) 0.6079(3) 0.4663(3) 0.0768(8) Uani 1 1 d . . . . .
H6A H 0.1422 0.6969 0.4756 0.115 Uiso 1 1 calc R U . . .
H6B H 0.0588 0.5785 0.4830 0.115 Uiso 1 1 calc R U . . .
H6C H 0.1209 0.5675 0.3837 0.115 Uiso 1 1 calc R U . . .
C7 C 0.7714(2) 0.6276(2) 0.9568(2) 0.0502(5) Uani 1 1 d . . . . .
C8 C 0.8827(3) 0.6181(3) 1.0655(2) 0.0676(7) Uani 1 1 d . . . . .
H8 H 0.9254 0.5449 1.0699 0.081 Uiso 1 1 calc R U . . .
C9 C 0.9304(3) 0.7181(4) 1.1676(3) 0.0846(9) Uani 1 1 d . . . . .
H9 H 1.0064 0.7121 1.2404 0.101 Uiso 1 1 calc R U . . .
C10 C 0.8666(3) 0.8264(3) 1.1628(3) 0.0809(9) Uani 1 1 d . . . . .
H10 H 0.8977 0.8926 1.2324 0.097 Uiso 1 1 calc R U . . .
C11 C 0.7574(3) 0.8356(3) 1.0548(3) 0.0724(7) Uani 1 1 d . . . . .
H11 H 0.7149 0.9090 1.0506 0.087 Uiso 1 1 calc R U . . .
C12 C 0.7097(3) 0.7372(2) 0.9521(2) 0.0601(6) Uani 1 1 d . . . . .
H12 H 0.6354 0.7446 0.8789 0.072 Uiso 1 1 calc R U . . .
C13 C 0.4961(2) 0.86505(19) 0.39509(18) 0.0441(5) Uani 1 1 d . . . . .
C14 C 0.4911(2) 0.94935(19) 0.32132(19) 0.0468(5) Uani 1 1 d . . . . .
C15 C 0.6226(3) 0.99995(19) 0.3298(2) 0.0502(5) Uani 1 1 d . . . . .
C16 C 0.6329(3) 1.0899(2) 0.2555(3) 0.0699(7) Uani 1 1 d . . . . .
H16A H 0.5954 1.1651 0.2786 0.105 Uiso 1 1 calc R U . . .
H16B H 0.5766 1.0519 0.1696 0.105 Uiso 1 1 calc R U . . .
H16C H 0.7333 1.1099 0.2712 0.105 Uiso 1 1 calc R U . . .
C17 C 0.7457(2) 0.8910(2) 0.4701(2) 0.0491(5) Uani 1 1 d . . . . .
C18 C 0.8877(3) 0.8561(3) 0.5512(3) 0.0722(7) Uani 1 1 d . . . . .
H18A H 0.9020 0.8819 0.6353 0.108 Uiso 1 1 calc R U . . .
H18B H 0.9664 0.8970 0.5415 0.108 Uiso 1 1 calc R U . . .
H18C H 0.8860 0.7670 0.5287 0.108 Uiso 1 1 calc R U . . .
C19 C 0.2528(3) 0.8679(2) 0.0711(2) 0.0510(5) Uani 1 1 d . . . . .
C20 C 0.1064(3) 0.8430(3) -0.0083(3) 0.0776(8) Uani 1 1 d . . . . .
H20 H 0.0379 0.8829 0.0134 0.093 Uiso 1 1 calc R U . . .
C21 C 0.0627(4) 0.7576(4) -0.1213(3) 0.1003(12) Uani 1 1 d . . . . .
H21 H -0.0356 0.7415 -0.1760 0.120 Uiso 1 1 calc R U . . .
C22 C 0.1630(4) 0.6965(3) -0.1532(3) 0.0904(10) Uani 1 1 d . . . . .
H22 H 0.1326 0.6387 -0.2286 0.108 Uiso 1 1 calc R U . . .
C23 C 0.3067(4) 0.7213(3) -0.0737(3) 0.0753(8) Uani 1 1 d . . . . .
H23 H 0.3748 0.6802 -0.0950 0.090 Uiso 1 1 calc R U . . .
C24 C 0.3525(3) 0.8067(2) 0.0381(2) 0.0600(6) Uani 1 1 d . . . . .
H24 H 0.4514 0.8232 0.0916 0.072 Uiso 1 1 calc R U . . .
H1A H 0.725(3) 0.641(2) 0.673(2) 0.049(7) Uiso 1 1 d . . . . .
H1B H 0.641(3) 0.707(2) 0.583(2) 0.062(8) Uiso 1 1 d . . . . .
H4D H 0.298(3) 0.825(2) 0.350(2) 0.058(8) Uiso 1 1 d . . . . .
H4E H 0.384(3) 0.761(2) 0.439(2) 0.055(8) Uiso 1 1 d . . . . .

loop_
_atom_site_aniso_label
_atom_site_aniso_U_11
_atom_site_aniso_U_22
_atom_site_aniso_U_33
_atom_site_aniso_U_23
_atom_site_aniso_U_13
_atom_site_aniso_U_12
Se1 0.05679(16) 0.05455(15) 0.06313(17) 0.01405(11) 0.01733(12) 0.01974(11)
Se2 0.06112(17) 0.05887(15) 0.05671(16) 0.01049(11) 0.01743(12) 0.02313(12)
N1 0.0390(12) 0.0605(12) 0.0628(14) 0.0191(11) 0.0164(10) 0.0007(10)
N2 0.0417(10) 0.0520(10) 0.0466(10) 0.0117(8) 0.0176(8) 0.0034(8)
N3 0.0462(11) 0.0606(11) 0.0579(12) 0.0144(9) 0.0260(9) 0.0033(9)
N4 0.0392(12) 0.0712(14) 0.0596(13) 0.0234(11) 0.0137(10) 0.0002(10)
N5 0.0407(10) 0.0525(10) 0.0449(10) 0.0107(8) 0.0159(8) 0.0020(8)
N6 0.0514(11) 0.0528(11) 0.0580(12) 0.0104(9) 0.0256(10) 0.0009(9)
C1 0.0420(12) 0.0413(10) 0.0446(12) 0.0031(9) 0.0170(10) 0.0015(9)
C2 0.0447(12) 0.0432(11) 0.0445(12) 0.0052(9) 0.0160(10) 0.0061(9)
C3 0.0563(14) 0.0468(12) 0.0487(13) 0.0074(10) 0.0265(11) 0.0064(10)
C4 0.0787(18) 0.0675(16) 0.0745(18) 0.0283(14) 0.0427(15) 0.0117(13)
C5 0.0437(12) 0.0555(13) 0.0520(13) 0.0108(11) 0.0210(10) 0.0037(10)
C6 0.0438(14) 0.106(2) 0.084(2) 0.0434(17) 0.0206(14) 0.0090(14)
C7 0.0440(12) 0.0604(13) 0.0479(12) 0.0201(10) 0.0181(10) 0.0065(10)
C8 0.0568(15) 0.0876(19) 0.0607(16) 0.0346(14) 0.0188(13) 0.0151(13)
C9 0.0689(19) 0.122(3) 0.0485(16) 0.0268(17) 0.0088(14) -0.0005(18)
C10 0.081(2) 0.096(2) 0.0524(16) -0.0026(15) 0.0277(16) -0.0148(18)
C11 0.0761(19) 0.0689(17) 0.0649(18) 0.0060(14) 0.0280(15) 0.0076(14)
C12 0.0590(15) 0.0604(14) 0.0512(14) 0.0106(11) 0.0152(12) 0.0121(12)
C13 0.0411(12) 0.0455(11) 0.0381(11) 0.0017(9) 0.0140(9) 0.0012(9)
C14 0.0492(13) 0.0436(11) 0.0411(11) 0.0031(9) 0.0162(10) 0.0066(9)
C15 0.0583(14) 0.0423(11) 0.0490(13) 0.0056(10) 0.0248(11) 0.0047(10)
C16 0.087(2) 0.0544(14) 0.0782(18) 0.0239(13) 0.0418(16) 0.0086(13)
C17 0.0424(12) 0.0529(12) 0.0486(12) 0.0072(10) 0.0190(10) 0.0029(10)
C18 0.0433(14) 0.0902(19) 0.0806(19) 0.0297(16) 0.0198(13) 0.0065(13)
C19 0.0536(13) 0.0515(12) 0.0456(12) 0.0193(10) 0.0156(11) 0.0017(10)
C20 0.0523(16) 0.110(2) 0.0654(17) 0.0207(16) 0.0212(14) -0.0041(15)
C21 0.069(2) 0.142(3) 0.0601(19) 0.009(2) 0.0103(16) -0.039(2)
C22 0.109(3) 0.094(2) 0.0518(17) -0.0004(15) 0.0298(18) -0.034(2)
C23 0.097(2) 0.0655(16) 0.0609(17) 0.0075(13) 0.0352(17) 0.0029(15)
C24 0.0646(16) 0.0554(13) 0.0523(14) 0.0114(11) 0.0177(12) 0.0106(12)

loop_
_atom_type_symbol
_atom_type_description
_atom_type_scat_dispersion_real
_atom_type_scat_dispersion_imag
_atom_type_scat_source
C C 0.0033 0.0016 'International Tables Vol C Tables 4.2.6.8 and 6.1.1.4'
H H 0.0000 0.0000 'International Tables Vol C Tables 4.2.6.8 and 6.1.1.4'
N N 0.0061 0.0033 'International Tables Vol C Tables 4.2.6.8 and 6.1.1.4'
Se Se -0.0929 2.2259 'International Tables Vol C Tables 4.2.6.8 and 6.1.1.4'

loop_
_geom_angle_atom_site_label_1
_geom_angle_atom_site_label_2
_geom_angle_atom_site_label_3
_geom_angle
_geom_angle_site_symmetry_1
_geom_angle_site_symmetry_3
_geom_angle_publ_flag
C2 Se1 C7 100.37(9) . . ?
C14 Se2 C19 100.59(9) . . ?
C1 N1 H1A 119.0(18) . . ?
C1 N1 H1B 119.2(17) . . ?
H1A N1 H1B 122(3) . . ?
C5 N2 C1 117.24(19) . . ?
C5 N3 C3 116.51(19) . . ?
C13 N4 H4D 118.3(19) . . ?
C13 N4 H4E 119.3(18) . . ?
H4D N4 H4E 122(3) . . ?
C17 N5 C13 117.12(19) . . ?
C17 N5 H1B 120.4(7) . . ?
C13 N5 H1B 122.5(7) . . ?
C17 N6 C15 116.40(19) . . ?
N1 C1 N2 116.6(2) . . ?
N1 C1 C2 122.9(2) . . ?
N2 C1 C2 120.45(19) . . ?
C3 C2 C1 117.5(2) . . ?
C3 C2 Se1 122.08(17) . . ?
C1 C2 Se1 120.44(16) . . ?
N3 C3 C2 121.7(2) . . ?
N3 C3 C4 115.2(2) . . ?
C2 C3 C4 123.1(2) . . ?
C3 C4 H4A 109.5 . . ?
C3 C4 H4B 109.5 . . ?
H4A C4 H4B 109.5 . . ?
C3 C4 H4C 109.5 . . ?
H4A C4 H4C 109.5 . . ?
H4B C4 H4C 109.5 . . ?
N2 C5 N3 126.6(2) . . ?
N2 C5 C6 116.1(2) . . ?
N3 C5 C6 117.3(2) . . ?
C5 C6 H6A 109.5 . . ?
C5 C6 H6B 109.5 . . ?
H6A C6 H6B 109.5 . . ?
C5 C6 H6C 109.5 . . ?
H6A C6 H6C 109.5 . . ?
H6B C6 H6C 109.5 . . ?
C12 C7 C8 119.3(2) . . ?
C12 C7 Se1 123.67(17) . . ?
C8 C7 Se1 117.01(19) . . ?
C7 C8 C9 119.6(3) . . ?
C7 C8 H8 120.2 . . ?
C9 C8 H8 120.2 . . ?
C10 C9 C8 120.8(3) . . ?
C10 C9 H9 119.6 . . ?
C8 C9 H9 119.6 . . ?
C11 C10 C9 119.3(3) . . ?
C11 C10 H10 120.3 . . ?
C9 C10 H10 120.3 . . ?
C10 C11 C12 120.5(3) . . ?
C10 C11 H11 119.8 . . ?
C12 C11 H11 119.8 . . ?
C11 C12 C7 120.5(2) . . ?
C11 C12 H12 119.8 . . ?
C7 C12 H12 119.8 . . ?
N4 C13 N5 116.7(2) . . ?
N4 C13 C14 122.8(2) . . ?
N5 C13 C14 120.50(19) . . ?
C15 C14 C13 117.2(2) . . ?
C15 C14 Se2 123.22(17) . . ?
C13 C14 Se2 119.46(16) . . ?
N6 C15 C14 122.2(2) . . ?
N6 C15 C16 115.1(2) . . ?
C14 C15 C16 122.7(2) . . ?
C15 C16 H16A 109.5 . . ?
C15 C16 H16B 109.5 . . ?
H16A C16 H16B 109.5 . . ?
C15 C16 H16C 109.5 . . ?
H16A C16 H16C 109.5 . . ?
H16B C16 H16C 109.5 . . ?
N5 C17 N6 126.5(2) . . ?
N5 C17 C18 116.3(2) . . ?
N6 C17 C18 117.1(2) . . ?
C17 C18 H18A 109.5 . . ?
C17 C18 H18B 109.5 . . ?
H18A C18 H18B 109.5 . . ?
C17 C18 H18C 109.5 . . ?
H18A C18 H18C 109.5 . . ?
H18B C18 H18C 109.5 . . ?
C24 C19 C20 119.6(2) . . ?
C24 C19 Se2 123.46(18) . . ?
C20 C19 Se2 116.8(2) . . ?
C19 C20 C21 119.1(3) . . ?
C19 C20 H20 120.5 . . ?
C21 C20 H20 120.5 . . ?
C22 C21 C20 120.8(3) . . ?
C22 C21 H21 119.6 . . ?
C20 C21 H21 119.6 . . ?
C23 C22 C21 119.5(3) . . ?
C23 C22 H22 120.3 . . ?
C21 C22 H22 120.3 . . ?
C22 C23 C24 120.6(3) . . ?
C22 C23 H23 119.7 . . ?
C24 C23 H23 119.7 . . ?
C23 C24 C19 120.3(3) . . ?
C23 C24 H24 119.8 . . ?
C19 C24 H24 119.8 . . ?

loop_
_geom_bond_atom_site_label_1
_geom_bond_atom_site_label_2
_geom_bond_distance
_geom_bond_site_symmetry_2
_geom_bond_publ_flag
Se1 C2 1.914(2) . ?
Se1 C7 1.927(2) . ?
Se2 C14 1.912(2) . ?
Se2 C19 1.926(2) . ?
N1 C1 1.340(3) . ?
N1 H1A 0.78(2) . ?
N1 H1B 0.87(3) . ?
N2 C5 1.333(3) . ?
N2 C1 1.342(3) . ?
N3 C5 1.337(3) . ?
N3 C3 1.348(3) . ?
N4 C13 1.337(3) . ?
N4 H4D 0.80(3) . ?
N4 H4E 0.82(3) . ?
N5 C17 1.334(3) . ?
N5 C13 1.347(3) . ?
N6 C17 1.338(3) . ?
N6 C15 1.346(3) . ?
C1 C2 1.419(3) . ?
C2 C3 1.382(3) . ?
C3 C4 1.506(3) . ?
C4 H4A 0.9600 . ?
C4 H4B 0.9600 . ?
C4 H4C 0.9600 . ?
C5 C6 1.495(3) . ?
C6 H6A 0.9600 . ?
C6 H6B 0.9600 . ?
C6 H6C 0.9600 . ?
C7 C12 1.379(3) . ?
C7 C8 1.380(3) . ?
C8 C9 1.381(4) . ?
C8 H8 0.9300 . ?
C9 C10 1.378(5) . ?
C9 H9 0.9300 . ?
C10 C11 1.365(4) . ?
C10 H10 0.9300 . ?
C11 C12 1.376(3) . ?
C11 H11 0.9300 . ?
C12 H12 0.9300 . ?
C13 C14 1.418(3) . ?
C14 C15 1.377(3) . ?
C15 C16 1.510(3) . ?
C16 H16A 0.9600 . ?
C16 H16B 0.9600 . ?
C16 H16C 0.9600 . ?
C17 C18 1.495(3) . ?
C18 H18A 0.9600 . ?
C18 H18B 0.9600 . ?
C18 H18C 0.9600 . ?
C19 C24 1.377(3) . ?
C19 C20 1.377(3) . ?
C20 C21 1.389(4) . ?
C20 H20 0.9300 . ?
C21 C22 1.373(5) . ?
C21 H21 0.9300 . ?
C22 C23 1.357(4) . ?
C22 H22 0.9300 . ?
C23 C24 1.376(3) . ?
C23 H23 0.9300 . ?
C24 H24 0.9300 . ?

loop_
_geom_torsion_atom_site_label_1
_geom_torsion_atom_site_label_2
_geom_torsion_atom_site_label_3
_geom_torsion_atom_site_label_4
_geom_torsion
_geom_torsion_site_symmetry_1
_geom_torsion_site_symmetry_2
_geom_torsion_site_symmetry_3
_geom_torsion_site_symmetry_4
_geom_torsion_publ_flag
C5 N2 C1 N1 179.97(19) . . . . ?
C5 N2 C1 C2 -1.5(3) . . . . ?
N1 C1 C2 C3 179.0(2) . . . . ?
N2 C1 C2 C3 0.6(3) . . . . ?
N1 C1 C2 Se1 -2.7(3) . . . . ?
N2 C1 C2 Se1 178.86(15) . . . . ?
C5 N3 C3 C2 -0.6(3) . . . . ?
C5 N3 C3 C4 178.3(2) . . . . ?
C1 C2 C3 N3 0.6(3) . . . . ?
Se1 C2 C3 N3 -177.71(16) . . . . ?
C1 C2 C3 C4 -178.3(2) . . . . ?
Se1 C2 C3 C4 3.4(3) . . . . ?
C1 N2 C5 N3 1.5(3) . . . . ?
C1 N2 C5 C6 -179.0(2) . . . . ?
C3 N3 C5 N2 -0.4(3) . . . . ?
C3 N3 C5 C6 -179.9(2) . . . . ?
C12 C7 C8 C9 0.1(4) . . . . ?
Se1 C7 C8 C9 178.7(2) . . . . ?
C7 C8 C9 C10 1.0(4) . . . . ?
C8 C9 C10 C11 -1.5(5) . . . . ?
C9 C10 C11 C12 0.9(5) . . . . ?
C10 C11 C12 C7 0.2(4) . . . . ?
C8 C7 C12 C11 -0.7(4) . . . . ?
Se1 C7 C12 C11 -179.2(2) . . . . ?
C17 N5 C13 N4 179.1(2) . . . . ?
H1B N5 C13 N4 0.1(8) . . . . ?
C17 N5 C13 C14 -0.1(3) . . . . ?
H1B N5 C13 C14 -179.1(8) . . . . ?
N4 C13 C14 C15 -179.2(2) . . . . ?
N5 C13 C14 C15 -0.1(3) . . . . ?
N4 C13 C14 Se2 3.8(3) . . . . ?
N5 C13 C14 Se2 -177.06(15) . . . . ?
C17 N6 C15 C14 -0.2(3) . . . . ?
C17 N6 C15 C16 -179.43(19) . . . . ?
C13 C14 C15 N6 0.3(3) . . . . ?
Se2 C14 C15 N6 177.11(16) . . . . ?
C13 C14 C15 C16 179.4(2) . . . . ?
Se2 C14 C15 C16 -3.7(3) . . . . ?
C13 N5 C17 N6 0.2(3) . . . . ?
H1B N5 C17 N6 179.2(8) . . . . ?
C13 N5 C17 C18 -178.6(2) . . . . ?
H1B N5 C17 C18 0.4(8) . . . . ?
C15 N6 C17 N5 0.0(3) . . . . ?
C15 N6 C17 C18 178.8(2) . . . . ?
C24 C19 C20 C21 -0.9(4) . . . . ?
Se2 C19 C20 C21 176.9(2) . . . . ?
C19 C20 C21 C22 1.2(5) . . . . ?
C20 C21 C22 C23 -0.8(5) . . . . ?
C21 C22 C23 C24 0.0(5) . . . . ?
C22 C23 C24 C19 0.3(4) . . . . ?
C20 C19 C24 C23 0.2(4) . . . . ?
Se2 C19 C24 C23 -177.45(19) . . . . ?
